data_4512243
loop_
_publ_author_name
'Pi\~neiro-L\'opez, Luc\'ia'
'Arc\'is-Castillo, Zulema'
'Mu\~noz, M. Carmen'
'Real, Jos\'e A.'

_publ_section_title
;
 Clathration of Five-Membered Aromatic Rings in the Bimetallic Spin
 Crossover Metal--Organic Framework [Fe(TPT)2/3{MI(CN)2}2]&#x00B7;G (MI=
 Ag, Au)
;
_journal_issue 12
_journal_name_full 'Crystal Growth &amp; Design'
_journal_page_first 6311
_journal_paper_doi 10.1021/cg5010616
_journal_volume 14
_journal_year 2014
_chemical_formula_sum 'C20 H12 Au2 Fe N8 O'
_chemical_formula_weight 830.16
_chemical_name_systematic
;
 ?
;
_space_group_IT_number 166
_symmetry_cell_setting trigonal
_symmetry_space_group_name_Hall '-R 3 2"'
_symmetry_space_group_name_H-M 'R -3 m :H'
_atom_sites_solution_hydrogens geom
_atom_sites_solution_primary direct
_atom_sites_solution_secondary difmap
_audit_creation_method SHELXL-97
_cell_angle_alpha 90.00
_cell_angle_beta 90.00
_cell_angle_gamma 120.00
_cell_formula_units_Z 9
_cell_length_a 26.1934(10)
_cell_length_b 26.1934(10)
_cell_length_c 9.3978(8)
_cell_measurement_reflns_used 100
_cell_measurement_temperature 120(1)
_cell_measurement_theta_max 20
_cell_measurement_theta_min 12
_cell_volume 5583.9(6)
_computing_cell_refinement 'HKL DENZO'
_computing_data_collection COLLECT
_computing_data_reduction 'HKL DENZO and SCALEPACK'
_computing_structure_refinement 'SHELXL-97 (Sheldrick, 2008)'
_computing_structure_solution SHELXS-97
_diffrn_ambient_temperature 120(1)
_diffrn_measured_fraction_theta_full 0.997
_diffrn_measured_fraction_theta_max 0.944
_diffrn_radiation_monochromator graphite
_diffrn_radiation_source 'fine-focus sealed tube'
_diffrn_radiation_type MoK\a
_diffrn_radiation_wavelength 0.71069
_diffrn_reflns_av_R_equivalents 0.0392
_diffrn_reflns_av_sigmaI/netI 0.0289
_diffrn_reflns_limit_h_max 30
_diffrn_reflns_limit_h_min -32
_diffrn_reflns_limit_k_max 38
_diffrn_reflns_limit_k_min -39
_diffrn_reflns_limit_l_max 14
_diffrn_reflns_limit_l_min -13
_diffrn_reflns_number 12447
_diffrn_reflns_theta_full 25.00
_diffrn_reflns_theta_max 32.47
_diffrn_reflns_theta_min 3.11
_exptl_absorpt_coefficient_mu 12.397
_exptl_absorpt_correction_T_max 0.5234
_exptl_absorpt_correction_T_min 0.3703
_exptl_absorpt_correction_type empirical
_exptl_absorpt_process_details 'Empirical absorption correction:XABS2'
_exptl_crystal_colour red
_exptl_crystal_density_diffrn 2.222
_exptl_crystal_density_method 'not measured'
_exptl_crystal_description prismatic
_exptl_crystal_F_000 3420
_exptl_crystal_size_max 0.10
_exptl_crystal_size_mid 0.10
_exptl_crystal_size_min 0.06
_refine_diff_density_max 1.311
_refine_diff_density_min -1.022
_refine_diff_density_rms 0.263
_refine_ls_extinction_method none
_refine_ls_goodness_of_fit_ref 1.005
_refine_ls_hydrogen_treatment mixed
_refine_ls_matrix_type full
_refine_ls_number_parameters 81
_refine_ls_number_reflns 2250
_refine_ls_number_restraints 6
_refine_ls_restrained_S_all 1.069
_refine_ls_R_factor_all 0.0566
_refine_ls_R_factor_gt 0.0455
_refine_ls_shift/su_max 0.035
_refine_ls_shift/su_mean 0.016
_refine_ls_structure_factor_coef Fsqd
_refine_ls_weighting_details 'calc w=1/[\s^2^(Fo^2^)+(0.0824P)^2^+149.9454P] where P=(Fo^2^+2Fc^2^)/3'
_refine_ls_weighting_scheme calc
_refine_ls_wR_factor_gt 0.1289
_refine_ls_wR_factor_ref 0.1396
_reflns_number_gt 1905
_reflns_number_total 2250
_reflns_threshold_expression >2sigma(I)
_cod_data_source_file cg5010616_si_011.cif
_cod_data_source_block shelxl
_cod_depositor_comments 'Adding full bibliography for 4512243--4512254.cif.'
_cod_original_sg_symbol_H-M R-3m
_cod_database_code 4512243

loop_
_symmetry_equiv_pos_as_xyz
'x, y, z'
'-y, x-y, z'
'-x+y, -x, z'
'x-y, -y, -z'
'-x, -x+y, -z'
'y, x, -z'
'x+2/3, y+1/3, z+1/3'
'-y+2/3, x-y+1/3, z+1/3'
'-x+y+2/3, -x+1/3, z+1/3'
'x-y+2/3, -y+1/3, -z+1/3'
'-x+2/3, -x+y+1/3, -z+1/3'
'y+2/3, x+1/3, -z+1/3'
'x+1/3, y+2/3, z+2/3'
'-y+1/3, x-y+2/3, z+2/3'
'-x+y+1/3, -x+2/3, z+2/3'
'x-y+1/3, -y+2/3, -z+2/3'
'-x+1/3, -x+y+2/3, -z+2/3'
'y+1/3, x+2/3, -z+2/3'
'-x, -y, -z'
'y, -x+y, -z'
'x-y, x, -z'
'-x+y, y, z'
'x, x-y, z'
'-y, -x, z'
'-x+2/3, -y+1/3, -z+1/3'
'y+2/3, -x+y+1/3, -z+1/3'
'x-y+2/3, x+1/3, -z+1/3'
'-x+y+2/3, y+1/3, z+1/3'
'x+2/3, x-y+1/3, z+1/3'
'-y+2/3, -x+1/3, z+1/3'
'-x+1/3, -y+2/3, -z+2/3'
'y+1/3, -x+y+2/3, -z+2/3'
'x-y+1/3, x+2/3, -z+2/3'
'-x+y+1/3, y+2/3, z+2/3'
'x+1/3, x-y+2/3, z+2/3'
'-y+1/3, -x+2/3, z+2/3'

loop_
_atom_site_label
_atom_site_type_symbol
_atom_site_fract_x
_atom_site_fract_y
_atom_site_fract_z
_atom_site_U_iso_or_equiv
_atom_site_adp_type
_atom_site_occupancy
_atom_site_symmetry_multiplicity
_atom_site_calc_flag
_atom_site_refinement_flags
Au Au 0.0000 0.293770(16) 0.0000 0.03048(16) Uani 1 2 d S
Fe Fe 0.1667 0.3333 0.3333 0.0194(3) Uani 1 4 d S
N1 N 0.21048(17) 0.4210(3) 0.3298(10) 0.0242(15) Uani 1 2 d S
N2 N 0.1120(3) 0.3311(3) 0.1893(7) 0.0287(12) Uani 1 1 d .
N3 N 0.3636(2) 0.6364(2) 0.3342(14) 0.042(3) Uani 1 2 d S
C1 C 0.2696(3) 0.4514(3) 0.3270(9) 0.0289(15) Uani 1 1 d .
H1 H 0.2899 0.4306 0.3238 0.035 Uiso 1 1 calc R
C2 C 0.3019(3) 0.5126(3) 0.3288(10) 0.0346(17) Uani 1 1 d .
H2 H 0.3429 0.5320 0.3283 0.042 Uiso 1 1 calc R
C3 C 0.2724(2) 0.5448(5) 0.3314(17) 0.039(3) Uani 1 2 d S
C4 C 0.3043(2) 0.6086(4) 0.3328(15) 0.035(3) Uani 1 2 d S
C5 C 0.0730(3) 0.3235(3) 0.1161(9) 0.0306(14) Uani 1 1 d .
C6 C 0.2359(12) 0.1575(6) 0.177(3) 0.075(8) Uiso 0.50 1 d PD
C7 C 0.2021(15) 0.1291(8) 0.048(3) 0.098(10) Uiso 0.50 1 d PD
O O 0.259(2) 0.1296(12) 0.273(4) 0.10(3) Uiso 0.50 2 d SPD

loop_
_atom_site_aniso_label
_atom_site_aniso_U_11
_atom_site_aniso_U_22
_atom_site_aniso_U_33
_atom_site_aniso_U_23
_atom_site_aniso_U_13
_atom_site_aniso_U_12
Au 0.0201(2) 0.02819(19) 0.0405(3) -0.00631(7) -0.01262(14) 0.01003(10)
Fe 0.0114(5) 0.0192(8) 0.0301(9) -0.0102(6) -0.0051(3) 0.0096(4)
N1 0.014(2) 0.020(3) 0.041(4) -0.006(3) -0.0031(15) 0.0101(17)
N2 0.022(3) 0.027(3) 0.038(3) -0.011(2) -0.004(2) 0.014(2)
N3 0.017(3) 0.017(3) 0.091(9) 0.001(2) -0.001(2) 0.006(3)
C1 0.017(3) 0.021(3) 0.053(4) -0.006(3) -0.001(3) 0.012(2)
C2 0.017(3) 0.021(3) 0.063(5) -0.004(3) -0.002(3) 0.008(2)
C3 0.017(3) 0.020(4) 0.080(9) 0.001(5) 0.000(2) 0.010(2)
C4 0.015(3) 0.015(4) 0.074(8) -0.001(4) 0.000(2) 0.0074(18)
C5 0.022(3) 0.033(4) 0.039(4) -0.010(3) -0.009(3) 0.016(3)

loop_
_atom_type_symbol
_atom_type_description
_atom_type_scat_dispersion_real
_atom_type_scat_dispersion_imag
_atom_type_scat_source
C C 0.0033 0.0016 'International Tables Vol C Tables 4.2.6.8 and 6.1.1.4'
H H 0.0000 0.0000 'International Tables Vol C Tables 4.2.6.8 and 6.1.1.4'
N N 0.0061 0.0033 'International Tables Vol C Tables 4.2.6.8 and 6.1.1.4'
Fe Fe 0.3463 0.8444 'International Tables Vol C Tables 4.2.6.8 and 6.1.1.4'
Au Au -2.0133 8.8022 'International Tables Vol C Tables 4.2.6.8 and 6.1.1.4'
O O 0.0106 0.0060 'International Tables Vol C Tables 4.2.6.8 and 6.1.1.4'

loop_
_geom_angle_atom_site_label_1
_geom_angle_atom_site_label_2
_geom_angle_atom_site_label_3
_geom_angle
_geom_angle_site_symmetry_1
_geom_angle_site_symmetry_3
C5 Au C5 169.7(4) 5 .
N2 Fe N2 179.998(1) 16 22
N2 Fe N2 88.0(4) 16 .
N2 Fe N2 92.0(4) 22 .
N2 Fe N2 92.0(4) 16 31
N2 Fe N2 88.0(4) 22 31
N2 Fe N2 179.997(1) . 31
N2 Fe N1 89.2(3) 16 .
N2 Fe N1 90.8(3) 22 .
N2 Fe N1 90.8(3) . .
N2 Fe N1 89.2(3) 31 .
N2 Fe N1 90.8(3) 16 31
N2 Fe N1 89.2(3) 22 31
N2 Fe N1 89.2(3) . 31
N2 Fe N1 90.8(3) 31 31
N1 Fe N1 179.997(1) . 31
C1 N1 C1 118.0(8) 22 .
C1 N1 Fe 121.0(4) 22 .
C1 N1 Fe 121.1(4) . .
C5 N2 Fe 169.9(7) . .
C4 N3 C4 115.7(10) 2_665 .
N1 C1 C2 122.8(7) . .
N1 C1 H1 118.5 . .
C2 C1 H1 118.7 . .
C3 C2 C1 119.7(7) . .
C3 C2 H2 120.2 . .
C1 C2 H2 120.1 . .
C2 C3 C2 117.1(9) . 22
C2 C3 C4 121.5(5) . .
C2 C3 C4 121.4(5) 22 .
N3 C4 N3 124.3(11) 3_565 .
N3 C4 C3 117.9(5) 3_565 .
N3 C4 C3 117.8(5) . .
N2 C5 Au 168.8(7) . .
C7 C6 O 120.4(5) . .
C6 C7 C7 101.9(3) . 23
C6 O C6 89.3(9) . 23

loop_
_geom_bond_atom_site_label_1
_geom_bond_atom_site_label_2
_geom_bond_distance
_geom_bond_site_symmetry_2
Au C5 1.992(7) 5
Au C5 1.992(7) .
Fe N2 1.950(6) 16
Fe N2 1.950(6) 22
Fe N2 1.950(6) .
Fe N2 1.950(6) 31
Fe N1 1.986(8) .
Fe N1 1.987(8) 31
N1 C1 1.344(8) 22
N1 C1 1.343(8) .
N2 C5 1.162(9) .
N3 C4 1.347(7) 2_665
N3 C4 1.347(7) .
C1 C2 1.389(10) .
C1 H1 0.9300 .
C2 C3 1.401(9) .
C2 H2 0.9300 .
C3 C2 1.401(9) 22
C3 C4 1.448(14) .
C4 N3 1.347(7) 3_565
C6 C7 1.466(11) .
C6 O 1.550(11) .
C7 C7 1.470(11) 23
O C6 1.395(12) 23
